data_7220343
loop_
_publ_author_name
'Wang, Hongfeng'
'Grosjean, Arnaud'
'Sinito, Chiara'
'Kaiba, Abdellah'
'Bald\'e, Ch\'erif'
'Desplanches, C\'edric'
'L\'etard, Jean-Fran\,cois'
'Guionneau, Philippe'

_publ_section_title
;
 Towards synergy between spin-crossover and metal--ligand bond break in
 molecular crystals: structural investigations of eight seven-coordinated
 Fe(ii) macrocyclic complexes
;
_journal_issue 22
_journal_name_full CrystEngComm
_journal_page_first 4075
_journal_paper_doi 10.1039/C5CE00557D
_journal_volume 17
_journal_year 2015
_chemical_formula_sum 'C18 H25 Fe N7 S2'
_chemical_formula_weight 459.42
_space_group_crystal_system monoclinic
_space_group_IT_number 14
_space_group_name_Hall '-P 2yn'
_space_group_name_H-M_alt 'P 1 21/n 1'
_symmetry_space_group_name_Hall '-P 2yn'
_symmetry_space_group_name_H-M 'P 1 21/n 1'
_atom_sites_solution_hydrogens mixed
_audit_creation_method SHELXL-2014/6
_audit_update_record
;
2015-03-18 deposited with the CCDC.
2015-04-17 downloaded from the CCDC.
;
_cell_angle_alpha 90
_cell_angle_beta 93.8260(10)
_cell_angle_gamma 90
_cell_formula_units_Z 4
_cell_length_a 7.61060(10)
_cell_length_b 11.3658(2)
_cell_length_c 23.8383(5)
_cell_measurement_temperature 110(2)
_cell_volume 2057.43(6)
_computing_structure_refinement 'SHELXL-2014/6 (Sheldrick, 2014)'
_diffrn_ambient_temperature 110(2)
_diffrn_measured_fraction_theta_full 0.998
_diffrn_measured_fraction_theta_max 0.998
_diffrn_radiation_type MoK\a
_diffrn_radiation_wavelength 0.71073
_diffrn_reflns_av_R_equivalents 0.0221
_diffrn_reflns_av_unetI/netI 0.0343
_diffrn_reflns_laue_measured_fraction_full 0.998
_diffrn_reflns_laue_measured_fraction_max 0.998
_diffrn_reflns_limit_h_max 10
_diffrn_reflns_limit_h_min -10
_diffrn_reflns_limit_k_max 16
_diffrn_reflns_limit_k_min -16
_diffrn_reflns_limit_l_max 33
_diffrn_reflns_limit_l_min -33
_diffrn_reflns_number 11544
_diffrn_reflns_point_group_measured_fraction_full 0.998
_diffrn_reflns_point_group_measured_fraction_max 0.998
_diffrn_reflns_theta_full 25.242
_diffrn_reflns_theta_max 30.041
_diffrn_reflns_theta_min 3.292
_exptl_absorpt_coefficient_mu 0.955
_exptl_absorpt_correction_type none
_exptl_crystal_density_diffrn 1.483
_exptl_crystal_description prism
_exptl_crystal_F_000 960
_exptl_crystal_size_max 0.380
_exptl_crystal_size_mid 0.130
_exptl_crystal_size_min 0.080
_refine_diff_density_max 0.365
_refine_diff_density_min -0.619
_refine_diff_density_rms 0.063
_refine_ls_extinction_method none
_refine_ls_goodness_of_fit_ref 1.158
_refine_ls_hydrogen_treatment mixed
_refine_ls_matrix_type full
_refine_ls_number_parameters 350
_refine_ls_number_reflns 6008
_refine_ls_number_restraints 3
_refine_ls_restrained_S_all 1.158
_refine_ls_R_factor_all 0.0558
_refine_ls_R_factor_gt 0.0421
_refine_ls_shift/su_max 0.000
_refine_ls_shift/su_mean 0.000
_refine_ls_structure_factor_coef Fsqd
_refine_ls_weighting_details 'w=1/[\s^2^(Fo^2^)+(0.0186P)^2^+1.9874P] where P=(Fo^2^+2Fc^2^)/3'
_refine_ls_weighting_scheme calc
_refine_ls_wR_factor_gt 0.0835
_refine_ls_wR_factor_ref 0.0876
_reflns_Friedel_coverage 0.000
_reflns_number_gt 4978
_reflns_number_total 6008
_reflns_threshold_expression 'I > 2\s(I)'
_cod_data_source_file c5ce00557d2.cif
_cod_data_source_block shelx
_cod_depositor_comments 'Adding full bibliography for 7220335--7220350.cif.'
_cod_database_code 7220343
_shelx_space_group_comment
;
The symmetry employed for this shelxl refinement is uniquely defined
by the following loop, which should always be used as a source of
symmetry information in preference to the above space-group names.
They are only intended as comments.
;
_shelx_estimated_absorpt_t_min 0.713
_shelx_estimated_absorpt_t_max 0.927
_shelxl_version_number 2014/6

loop_
_space_group_symop_operation_xyz
'x, y, z'
'-x+1/2, y+1/2, -z+1/2'
'-x, -y, -z'
'x-1/2, -y-1/2, z-1/2'

loop_
_atom_site_label
_atom_site_type_symbol
_atom_site_fract_x
_atom_site_fract_y
_atom_site_fract_z
_atom_site_U_iso_or_equiv
_atom_site_adp_type
_atom_site_occupancy
_atom_site_site_symmetry_order
_atom_site_calc_flag
_atom_site_refinement_flags_posn
_atom_site_refinement_flags_adp
_atom_site_refinement_flags_occupancy
_atom_site_disorder_assembly
_atom_site_disorder_group
Fe1 Fe 0.35002(4) 0.22539(3) 0.36956(2) 0.02058(8) Uani 1 1 d . . . . .
S1 S 0.59683(6) 0.10942(5) 0.19109(2) 0.02368(11) Uani 1 1 d . . . . .
S2 S 0.09955(7) 0.32691(5) 0.54661(2) 0.02654(12) Uani 1 1 d . . . . .
N1 N 0.3458(2) 0.03459(14) 0.38804(6) 0.0178(3) Uani 1 1 d . . . . .
N3 N 0.5922(2) 0.17237(18) 0.42809(7) 0.0286(4) Uani 1 1 d . . . . .
N2 N 0.0892(2) 0.14626(18) 0.33546(7) 0.0279(4) Uani 1 1 d . . . . .
N5 N 0.2143(2) 0.28249(16) 0.43946(8) 0.0292(4) Uani 1 1 d . . . . .
C1 C 0.5296(2) 0.14857(17) 0.25249(8) 0.0189(4) Uani 1 1 d . . . . .
N4 N 0.4827(2) 0.17806(15) 0.29591(7) 0.0219(3) Uani 1 1 d . . . . .
C13A C 0.6404(7) 0.3734(5) 0.44244(18) 0.0368(11) Uani 0.7 1 d . . P A 1
H13A H 0.5527 0.3858 0.4707 0.044 Uiso 0.7 1 calc R U P A 1
H13B H 0.7313 0.4355 0.4474 0.044 Uiso 0.7 1 calc R U P A 1
C2 C 0.1650(2) 0.30204(18) 0.48359(8) 0.0222(4) Uani 1 1 d . . . . .
C7 C 0.2081(3) -0.03169(18) 0.36880(8) 0.0213(4) Uani 1 1 d . . . . .
C3 C 0.4861(3) -0.01824(19) 0.41456(8) 0.0237(4) Uani 1 1 d . . . . .
N7A N 0.2371(4) 0.3873(3) 0.31755(14) 0.0238(6) Uani 0.7 1 d D . P A 1
C6 C 0.2047(3) -0.1525(2) 0.37560(10) 0.0337(5) Uani 1 1 d . . . . .
C9 C -0.1087(3) -0.0261(3) 0.32231(10) 0.0457(7) Uani 1 1 d . . . . .
H9A H -0.2033 0.0006 0.3452 0.069 Uiso 1 1 calc R U . . .
H9B H -0.0921 -0.1111 0.3271 0.069 Uiso 1 1 calc R U . . .
H9C H -0.1401 -0.0087 0.2826 0.069 Uiso 1 1 calc R U . . .
N6A N 0.5546(4) 0.3793(3) 0.38592(13) 0.0256(6) Uani 0.7 1 d . . P A 1
C8 C 0.0600(2) 0.0370(2) 0.34073(8) 0.0261(4) Uani 1 1 d . . . . .
C15A C 0.3772(17) 0.4803(11) 0.3150(6) 0.038(3) Uani 0.7 1 d . . P A 1
H15A H 0.4626 0.4577 0.2873 0.046 Uiso 0.7 1 calc R U P A 1
H15B H 0.3232 0.5563 0.3031 0.046 Uiso 0.7 1 calc R U P A 1
C4 C 0.4917(4) -0.1403(2) 0.42173(10) 0.0375(6) Uani 1 1 d . . . . .
C5 C 0.3491(4) -0.2066(2) 0.40205(11) 0.0441(7) Uani 1 1 d . . . . .
C11 C 0.7895(3) 0.0150(3) 0.46722(10) 0.0485(7) Uani 1 1 d . . . . .
H11A H 0.8851 0.0726 0.4659 0.073 Uiso 1 1 calc R U . . .
H11B H 0.8237 -0.0582 0.4491 0.073 Uiso 1 1 calc R U . . .
H11C H 0.7666 -0.0008 0.5065 0.073 Uiso 1 1 calc R U . . .
C12A C 0.7242(6) 0.2534(5) 0.4502(2) 0.0282(9) Uani 0.7 1 d . . P A 1
H12A H 0.8319 0.2476 0.4292 0.034 Uiso 0.7 1 calc R U P A 1
H12B H 0.7555 0.2375 0.4905 0.034 Uiso 0.7 1 calc R U P A 1
C10 C 0.6253(3) 0.0635(2) 0.43667(8) 0.0294(5) Uani 1 1 d . . . . .
C17A C -0.0198(6) 0.2934(3) 0.26309(16) 0.0359(9) Uani 0.7 1 d . . P A 1
H17A H -0.1136 0.3526 0.2551 0.043 Uiso 0.7 1 calc R U P A 1
H17B H -0.0309 0.2336 0.2329 0.043 Uiso 0.7 1 calc R U P A 1
C18A C -0.0495(4) 0.2347(3) 0.31830(16) 0.0261(7) Uani 0.7 1 d . . P A 1
H18A H -0.0525 0.2956 0.3479 0.031 Uiso 0.7 1 calc R U P A 1
H18B H -0.1656 0.1951 0.3153 0.031 Uiso 0.7 1 calc R U P A 1
C16A C 0.1607(5) 0.3546(3) 0.26107(13) 0.0340(8) Uani 0.7 1 d . . P A 1
H16A H 0.2429 0.3012 0.2430 0.041 Uiso 0.7 1 calc R U P A 1
H16B H 0.1468 0.4263 0.2376 0.041 Uiso 0.7 1 calc R U P A 1
C14A C 0.4685(4) 0.4919(3) 0.37191(17) 0.0346(8) Uani 0.7 1 d . . P A 1
H14A H 0.5570 0.5558 0.3721 0.041 Uiso 0.7 1 calc R U P A 1
H14B H 0.3824 0.5111 0.3999 0.041 Uiso 0.7 1 calc R U P A 1
N7B N 0.4824(10) 0.4070(7) 0.3680(3) 0.0314(16) Uani 0.3 1 d D . P A 2
N6B N 0.1701(10) 0.3534(7) 0.3060(3) 0.0229(14) Uani 0.3 1 d D . P A 2
C14B C 0.2934(12) 0.4329(8) 0.2817(4) 0.0362(18) Uani 0.3 1 d . . P A 2
H14C H 0.3765 0.3890 0.2593 0.043 Uiso 0.3 1 calc R U P A 2
H14D H 0.2304 0.4916 0.2572 0.043 Uiso 0.3 1 calc R U P A 2
C12B C -0.0446(12) 0.1979(10) 0.2964(4) 0.038(2) Uani 0.3 1 d . . P A 2
H12C H -0.1398 0.2338 0.3170 0.045 Uiso 0.3 1 calc R U P A 2
H12D H -0.0966 0.1373 0.2704 0.045 Uiso 0.3 1 calc R U P A 2
C13B C 0.0503(12) 0.2912(8) 0.2640(4) 0.025(2) Uiso 0.3 1 d . . P A 2
H13C H 0.1184 0.2542 0.2348 0.030 Uiso 0.3 1 calc R U P A 2
H13D H -0.0353 0.3470 0.2457 0.030 Uiso 0.3 1 calc R U P A 2
C17B C 0.6071(15) 0.3850(10) 0.4657(5) 0.039(2) Uani 0.3 1 d . . P A 2
H17C H 0.6893 0.4311 0.4910 0.047 Uiso 0.3 1 calc R U P A 2
H17D H 0.5102 0.3585 0.4883 0.047 Uiso 0.3 1 calc R U P A 2
C16B C 0.5298(15) 0.4673(9) 0.4218(4) 0.056(3) Uani 0.3 1 d . . P A 2
H16C H 0.4231 0.5044 0.4356 0.067 Uiso 0.3 1 calc R U P A 2
H16D H 0.6157 0.5305 0.4154 0.067 Uiso 0.3 1 calc R U P A 2
C18B C 0.6968(18) 0.2848(12) 0.4495(6) 0.032(4) Uiso 0.3 1 d . . P A 2
H18C H 0.7761 0.2605 0.4821 0.039 Uiso 0.3 1 calc R U P A 2
H18D H 0.7729 0.3088 0.4194 0.039 Uiso 0.3 1 calc R U P A 2
C15B C 0.385(4) 0.489(3) 0.3290(13) 0.036(6) Uani 0.3 1 d . . P A 2
H15C H 0.2981 0.5327 0.3502 0.043 Uiso 0.3 1 calc R U P A 2
H15D H 0.4686 0.5469 0.3151 0.043 Uiso 0.3 1 calc R U P A 2
H2 H 0.592(3) -0.173(2) 0.4372(11) 0.035(7) Uiso 1 1 d . . . . .
H1 H 0.355(5) -0.291(3) 0.4088(15) 0.082(11) Uiso 1 1 d . . . . .
H3 H 0.116(4) -0.198(3) 0.3643(13) 0.055(9) Uiso 1 1 d . . . . .
H601 H 0.645(5) 0.368(4) 0.3624(17) 0.030 Uiso 0.7 1 d . U P B 1
H602 H 0.162(16) 0.404(11) 0.335(4) 0.030 Uiso 0.3 1 d D U P C 2
H702 H 0.583(8) 0.377(9) 0.357(4) 0.030 Uiso 0.3 1 d D U P D 2
H701 H 0.140(4) 0.419(5) 0.3319(19) 0.030 Uiso 0.7 1 d D U P E 1

loop_
_atom_site_aniso_label
_atom_site_aniso_U_11
_atom_site_aniso_U_22
_atom_site_aniso_U_33
_atom_site_aniso_U_23
_atom_site_aniso_U_13
_atom_site_aniso_U_12
Fe1 0.02432(15) 0.01991(14) 0.01809(14) -0.00001(11) 0.00581(10) -0.00083(11)
S1 0.0238(2) 0.0302(3) 0.0171(2) -0.00115(19) 0.00246(17) 0.0030(2)
S2 0.0261(3) 0.0358(3) 0.0180(2) -0.0038(2) 0.00401(18) -0.0026(2)
N1 0.0176(7) 0.0220(8) 0.0138(7) 0.0005(6) 0.0010(5) -0.0001(6)
N3 0.0180(8) 0.0460(12) 0.0214(8) -0.0058(8) -0.0014(6) -0.0091(8)
N2 0.0152(8) 0.0434(11) 0.0248(9) 0.0092(8) 0.0000(6) 0.0022(7)
N5 0.0335(10) 0.0305(10) 0.0245(9) 0.0002(8) 0.0090(7) 0.0029(8)
C1 0.0139(8) 0.0222(9) 0.0201(9) 0.0033(7) -0.0019(7) 0.0007(7)
N4 0.0188(8) 0.0259(9) 0.0210(8) 0.0012(7) 0.0014(6) 0.0003(6)
C13A 0.037(2) 0.041(2) 0.032(2) -0.015(2) 0.0026(18) -0.0175(17)
C2 0.0178(9) 0.0244(10) 0.0243(10) 0.0008(8) 0.0011(7) -0.0014(7)
C7 0.0233(9) 0.0244(10) 0.0164(8) -0.0037(7) 0.0035(7) -0.0047(7)
C3 0.0233(9) 0.0320(11) 0.0161(9) 0.0033(8) 0.0023(7) 0.0065(8)
N7A 0.0239(16) 0.0261(16) 0.0220(15) 0.0041(12) 0.0059(12) 0.0035(12)
C6 0.0484(14) 0.0241(11) 0.0298(11) -0.0055(9) 0.0111(10) -0.0117(10)
C9 0.0253(11) 0.079(2) 0.0329(13) -0.0215(13) 0.0010(9) -0.0212(12)
N6A 0.0222(15) 0.0250(14) 0.0302(15) 0.0007(12) 0.0057(12) 0.0008(11)
C8 0.0181(9) 0.0452(13) 0.0152(9) -0.0061(8) 0.0020(7) -0.0062(8)
C15A 0.039(3) 0.032(3) 0.046(7) 0.022(4) 0.021(4) 0.010(3)
C4 0.0461(14) 0.0377(14) 0.0291(12) 0.0103(10) 0.0061(10) 0.0207(11)
C5 0.0711(19) 0.0228(12) 0.0400(14) 0.0053(10) 0.0164(13) 0.0055(12)
C11 0.0233(11) 0.094(2) 0.0270(12) 0.0007(13) -0.0078(9) 0.0172(13)
C12A 0.0174(18) 0.039(3) 0.0273(19) -0.0045(18) -0.0074(13) -0.0083(19)
C10 0.0178(9) 0.0532(15) 0.0170(9) -0.0005(9) -0.0015(7) 0.0051(9)
C17A 0.040(2) 0.036(2) 0.0297(18) -0.0038(14) -0.0124(17) 0.0138(18)
C18A 0.0137(13) 0.032(2) 0.031(2) -0.0068(15) -0.0085(14) 0.0057(13)
C16A 0.0438(19) 0.0402(19) 0.0185(15) 0.0097(13) 0.0055(13) 0.0245(16)
C14A 0.0267(16) 0.0223(18) 0.056(2) 0.0002(15) 0.0148(16) -0.0054(13)
N7B 0.026(4) 0.031(4) 0.037(4) 0.008(3) -0.002(3) -0.001(3)
N6B 0.021(3) 0.029(4) 0.018(3) -0.001(3) -0.004(3) 0.007(3)
C14B 0.045(5) 0.036(4) 0.029(4) 0.014(4) 0.008(4) 0.015(4)
C12B 0.024(4) 0.055(7) 0.033(5) -0.010(4) -0.013(4) 0.002(4)
C17B 0.036(6) 0.034(5) 0.044(7) -0.001(5) -0.022(5) -0.010(4)
C16B 0.075(7) 0.040(5) 0.048(6) 0.005(4) -0.030(5) -0.011(5)
C15B 0.033(7) 0.035(7) 0.043(14) 0.014(7) 0.019(7) -0.007(5)

loop_
_atom_type_symbol
_atom_type_description
_atom_type_scat_dispersion_real
_atom_type_scat_dispersion_imag
_atom_type_scat_source
C C 0.0033 0.0016 'International Tables Vol C Tables 4.2.6.8 and 6.1.1.4'
H H 0.0000 0.0000 'International Tables Vol C Tables 4.2.6.8 and 6.1.1.4'
N N 0.0061 0.0033 'International Tables Vol C Tables 4.2.6.8 and 6.1.1.4'
S S 0.1246 0.1234 'International Tables Vol C Tables 4.2.6.8 and 6.1.1.4'
Fe Fe 0.3463 0.8444 'International Tables Vol C Tables 4.2.6.8 and 6.1.1.4'

loop_
_geom_angle_atom_site_label_1
_geom_angle_atom_site_label_2
_geom_angle_atom_site_label_3
_geom_angle
N5 Fe1 N4 176.24(7)
N5 Fe1 N1 97.43(6)
N4 Fe1 N1 86.06(6)
N5 Fe1 N2 86.71(7)
N4 Fe1 N2 93.17(6)
N1 Fe1 N2 70.15(6)
N5 Fe1 N7B 88.6(2)
N4 Fe1 N7B 88.9(2)
N1 Fe1 N7B 153.6(2)
N2 Fe1 N7B 136.1(2)
N5 Fe1 N3 90.92(7)
N4 Fe1 N3 91.64(6)
N1 Fe1 N3 69.31(6)
N2 Fe1 N3 138.70(7)
N7B Fe1 N3 84.9(2)
N5 Fe1 N7A 89.70(9)
N4 Fe1 N7A 86.57(9)
N1 Fe1 N7A 149.61(10)
N2 Fe1 N7A 80.88(10)
N3 Fe1 N7A 140.37(10)
N5 Fe1 N6A 89.66(9)
N4 Fe1 N6A 88.83(9)
N1 Fe1 N6A 135.42(9)
N2 Fe1 N6A 154.41(10)
N3 Fe1 N6A 66.61(10)
N7A Fe1 N6A 73.77(12)
C3 N1 C7 119.06(18)
C3 N1 Fe1 120.61(13)
C7 N1 Fe1 120.12(13)
C10 N3 C12A 115.9(3)
C10 N3 C18B 130.2(5)
C10 N3 Fe1 119.30(14)
C12A N3 Fe1 124.3(2)
C18B N3 Fe1 110.5(5)
C8 N2 C12B 109.8(5)
C8 N2 C18A 124.1(2)
C8 N2 Fe1 120.32(14)
C12B N2 Fe1 128.6(4)
C18A N2 Fe1 114.50(18)
C2 N5 Fe1 166.92(18)
N4 C1 S1 178.98(19)
C1 N4 Fe1 169.79(15)
N6A C13A C12A 108.2(3)
N5 C2 S2 178.4(2)
N1 C7 C6 122.4(2)
N1 C7 C8 114.06(18)
C6 C7 C8 123.5(2)
N1 C3 C4 121.1(2)
N1 C3 C10 114.46(19)
C4 C3 C10 124.3(2)
C16A N7A C15A 112.1(6)
C16A N7A Fe1 113.1(2)
C15A N7A Fe1 109.7(5)
C5 C6 C7 118.5(2)
C13A N6A C14A 114.6(3)
C13A N6A Fe1 111.6(3)
C14A N6A Fe1 109.2(2)
N2 C8 C7 115.10(17)
N2 C8 C9 125.9(2)
C7 C8 C9 119.0(2)
C14A C15A N7A 108.3(8)
C5 C4 C3 118.9(2)
C6 C5 C4 120.0(2)
N3 C12A C13A 104.7(4)
N3 C10 C3 115.01(18)
N3 C10 C11 125.4(2)
C3 C10 C11 119.6(2)
C18A C17A C16A 114.4(3)
N2 C18A C17A 113.1(3)
N7A C16A C17A 112.4(3)
N6A C14A C15A 107.7(6)
C16B N7B C15B 109.6(15)
C16B N7B Fe1 118.9(6)
C15B N7B Fe1 111.9(13)
C14B N6B C13B 114.3(7)
C15B C14B N6B 104.7(12)
N2 C12B C13B 105.6(7)
N6B C13B C12B 106.3(7)
C18B C17B C16B 119.7(12)
N7B C16B C17B 112.3(9)
C17B C18B N3 120.4(10)
C14B C15B N7B 114(2)

loop_
_geom_bond_atom_site_label_1
_geom_bond_atom_site_label_2
_geom_bond_distance
Fe1 N5 2.1198(17)
Fe1 N4 2.1516(16)
Fe1 N1 2.2136(16)
Fe1 N2 2.2793(18)
Fe1 N7B 2.299(7)
Fe1 N3 2.3158(18)
Fe1 N7A 2.349(3)
Fe1 N6A 2.357(3)
S1 C1 1.6438(19)
S2 C2 1.638(2)
N1 C3 1.345(2)
N1 C7 1.346(2)
N3 C10 1.276(3)
N3 C12A 1.437(5)
N3 C18B 1.573(15)
N2 C8 1.270(3)
N2 C12B 1.457(9)
N2 C18A 1.495(4)
N5 C2 1.162(3)
C1 N4 1.166(2)
C13A N6A 1.459(6)
C13A C12A 1.512(8)
C7 C6 1.383(3)
C7 C8 1.492(3)
C3 C4 1.398(3)
C3 C10 1.479(3)
N7A C16A 1.478(5)
N7A C15A 1.506(14)
C6 C5 1.375(4)
C9 C8 1.510(3)
N6A C14A 1.467(4)
C15A C14A 1.488(14)
C4 C5 1.378(4)
C11 C10 1.508(3)
C17A C18A 1.506(5)
C17A C16A 1.543(6)
N7B C16B 1.479(12)
N7B C15B 1.48(3)
N6B C14B 1.451(11)
N6B C13B 1.486(11)
C14B C15B 1.43(3)
C12B C13B 1.522(14)
C17B C18B 1.395(17)
C17B C16B 1.494(15)
